data_7210062
loop_
_publ_author_name
'Hutin, Marie'
'Yvon, Carine'
'Yan, Jun'
'Macdonell, Andrew'
'Long, De-Liang'
'Cronin, Leroy'

_publ_section_title
;
 Programming the assembly of carboxylic acid-functionalised hybrid
 polyoxometalates
;
_journal_issue 22
_journal_name_full CrystEngComm
_journal_page_first 4422
_journal_paper_doi 10.1039/c3ce26816k
_journal_volume 15
_journal_year 2013
_chemical_formula_sum 'C76 H151 Mn Mo6 N10 O30'
_chemical_formula_weight 2315.65
_chemical_name_systematic
;
?
;
_space_group_IT_number 2
_symmetry_cell_setting triclinic
_symmetry_space_group_name_Hall '-P 1'
_symmetry_space_group_name_H-M 'P -1'
_atom_sites_solution_hydrogens geom
_atom_sites_solution_primary direct
_atom_sites_solution_secondary difmap
_audit_creation_method SHELXL-97
_cell_angle_alpha 77.925(4)
_cell_angle_beta 78.223(3)
_cell_angle_gamma 74.076(3)
_cell_formula_units_Z 2
_cell_length_a 14.9246(8)
_cell_length_b 17.3492(10)
_cell_length_c 20.5931(11)
_cell_measurement_reflns_used 3298
_cell_measurement_temperature 150(2)
_cell_measurement_theta_max 22.9
_cell_measurement_theta_min 2.22
_cell_volume 4952.7(5)
_computing_cell_refinement Apex2
_computing_data_collection Apex2
_computing_data_reduction Apex2
_computing_molecular_graphics diamond3
_computing_publication_material WinGX
_computing_structure_refinement 'SHELXL-97 (Sheldrick, 2008)'
_computing_structure_solution 'SHELXS-97 (Sheldrick, 2008)'
_diffrn_ambient_temperature 150(2)
_diffrn_measured_fraction_theta_full 0.963
_diffrn_measured_fraction_theta_max 0.963
_diffrn_measurement_device_type 'Oxford Gemini Ultra A CCD'
_diffrn_measurement_method '\w & \p scans'
_diffrn_radiation_monochromator graphite
_diffrn_radiation_source 'fine-focus sealed tube'
_diffrn_radiation_type MoK\a
_diffrn_radiation_wavelength 0.71073
_diffrn_reflns_av_R_equivalents 0.0000
_diffrn_reflns_av_sigmaI/netI 0.1263
_diffrn_reflns_limit_h_max 18
_diffrn_reflns_limit_h_min -17
_diffrn_reflns_limit_k_max 21
_diffrn_reflns_limit_k_min -20
_diffrn_reflns_limit_l_max 25
_diffrn_reflns_limit_l_min 0
_diffrn_reflns_number 18771
_diffrn_reflns_theta_full 26.00
_diffrn_reflns_theta_max 26.00
_diffrn_reflns_theta_min 1.02
_diffrn_standards_decay_% none
_exptl_absorpt_coefficient_mu 0.935
_exptl_absorpt_correction_T_max 0.9547
_exptl_absorpt_correction_T_min 0.8881
_exptl_absorpt_correction_type empirical
_exptl_absorpt_process_details SADABS
_exptl_crystal_colour orange
_exptl_crystal_density_diffrn 1.553
_exptl_crystal_density_meas ?
_exptl_crystal_density_method 'not measured'
_exptl_crystal_description block
_exptl_crystal_F_000 2388
_exptl_crystal_size_max 0.13
_exptl_crystal_size_mid 0.10
_exptl_crystal_size_min 0.05
_refine_diff_density_max 1.59
_refine_diff_density_min -1.16
_refine_diff_density_rms 0.19
_refine_ls_extinction_coef none
_refine_ls_extinction_method none
_refine_ls_goodness_of_fit_ref 1.095
_refine_ls_hydrogen_treatment mixed
_refine_ls_matrix_type full
_refine_ls_number_parameters 808
_refine_ls_number_reflns 18773
_refine_ls_number_restraints 12
_refine_ls_restrained_S_all 1.096
_refine_ls_R_factor_all 0.1347
_refine_ls_R_factor_gt 0.0831
_refine_ls_shift/su_max 0.005
_refine_ls_shift/su_mean 0.000
_refine_ls_structure_factor_coef Fsqd
_refine_ls_weighting_details 'calc w=1/[\s^2^(Fo^2^)+(0.0000P)^2^+82.4077P] where P=(Fo^2^+2Fc^2^)/3'
_refine_ls_weighting_scheme calc
_refine_ls_wR_factor_gt 0.1661
_refine_ls_wR_factor_ref 0.1891
_reflns_number_gt 12634
_reflns_number_total 18773
_reflns_threshold_expression >2\s(I)
_cod_data_source_file c3ce26816k.txt
_cod_data_source_block mh222-twin5
_cod_depositor_comments
;
The following automatic conversions were performed:

'_exptl_crystal_density_meas' value 'none' was changed to '?' - the
value is perceived as not measured.

Automatic conversion script
Id: cif_fix_values 3008 2015-01-20 13:52:24Z robertas 
;
_cod_original_sg_symbol_H-M P-1
_cod_database_code 7210062

loop_
_symmetry_equiv_pos_as_xyz
'x, y, z'
'-x, -y, -z'

loop_
_atom_site_label
_atom_site_type_symbol
_atom_site_fract_x
_atom_site_fract_y
_atom_site_fract_z
_atom_site_U_iso_or_equiv
_atom_site_adp_type
_atom_site_occupancy
_atom_site_symmetry_multiplicity
_atom_site_calc_flag
_atom_site_refinement_flags
_atom_site_disorder_assembly
_atom_site_disorder_group
Mo1 Mo 0.56211(8) 0.55250(7) 0.63047(6) 0.0177(3) Uani 1 1 d . . .
Mo2 Mo 0.49589(9) 0.37912(7) 0.64928(6) 0.0171(3) Uani 1 1 d . . .
Mo3 Mo 0.57047(9) 0.67207(7) 0.47887(6) 0.0194(3) Uani 1 1 d . . .
Mo4 Mo 0.83851(8) 0.00061(7) 1.13779(6) 0.0177(3) Uani 1 1 d . . .
Mo5 Mo 0.98035(9) 0.16322(7) 0.87835(6) 0.0188(3) Uani 1 1 d . . .
Mo6 Mo 0.81641(8) 0.16436(7) 1.01505(6) 0.0186(3) Uani 1 1 d . . .
Mn1 Mn 0.5000 0.5000 0.5000 0.0094(6) Uani 1 2 d S . .
Mn2 Mn 1.0000 0.0000 1.0000 0.0119(6) Uani 1 2 d S . .
O1 O 0.6799(7) 0.6826(7) 0.4832(5) 0.033(3) Uani 1 1 d . . .
O2 O 0.4006(7) 0.3653(6) 0.6060(5) 0.023(2) Uani 1 1 d . . .
O3 O 0.6717(7) 0.5638(5) 0.6363(5) 0.025(2) Uani 1 1 d . . .
O4 O 0.5043(7) 0.7658(5) 0.4595(5) 0.027(2) Uani 1 1 d . . .
O5 O 0.5155(6) 0.6495(5) 0.5719(5) 0.021(2) Uani 1 1 d . . .
O6 O 0.6099(7) 0.5330(6) 0.5153(5) 0.022(2) Uani 1 1 d . . .
O7 O 0.5909(6) 0.4371(5) 0.6429(4) 0.015(2) Uani 1 1 d . . .
O8 O 0.4948(7) 0.5742(6) 0.7046(5) 0.027(2) Uani 1 1 d . . .
O9 O 0.4437(6) 0.5116(5) 0.5985(4) 0.018(2) Uani 1 1 d . . .
O10 O 0.4340(7) 0.3923(6) 0.7263(5) 0.028(2) Uani 1 1 d . . .
O11 O 0.8115(7) 0.2618(6) 1.0194(5) 0.031(3) Uani 1 1 d . . .
O12 O 0.5650(7) 0.2833(6) 0.6614(5) 0.029(2) Uani 1 1 d . . .
O13 O 0.5513(6) 0.3878(5) 0.5314(4) 0.015(2) Uani 1 1 d . . .
O14 O 0.7024(6) 0.1618(6) 1.0178(5) 0.025(2) Uani 1 1 d . . .
O15 O 0.8390(6) 0.1113(5) 1.1042(4) 0.017(2) Uani 1 1 d . . .
O16 O 0.8543(6) 0.1604(6) 0.9206(5) 0.026(2) Uani 1 1 d . . .
O17 O 0.9848(6) 0.2616(6) 0.8784(5) 0.026(2) Uani 1 1 d . . .
O18 O 0.9675(7) 0.1598(7) 0.7982(5) 0.034(3) Uani 1 1 d . . .
O19 O 0.9630(9) 0.0601(8) 0.4330(7) 0.063(4) Uani 1 1 d . . .
O20 O 0.7226(7) 0.0040(6) 1.1466(5) 0.028(2) Uani 1 1 d . . .
O21 O 0.8563(7) -0.0052(6) 1.2172(5) 0.031(3) Uani 1 1 d . . .
O22 O 0.8621(6) 0.0177(5) 1.0204(4) 0.0104(19) Uani 1 1 d . . .
O23 O 0.8880(6) -0.1090(5) 1.1241(4) 0.017(2) Uani 1 1 d . . .
O24 O 1.0003(6) -0.0168(6) 1.0951(4) 0.017(2) Uani 1 1 d . . .
O25 O 0.9797(6) 0.1264(5) 0.9923(4) 0.018(2) Uani 1 1 d . . .
O26 O 0.9431(8) -0.1820(8) 0.8349(7) 0.052(4) Uani 1 1 d . . .
O27 O 0.8183(9) -0.3343(7) 0.6892(6) 0.055(3) Uiso 1 1 d . . .
O28 O 0.6778(8) -0.3548(7) 0.7324(5) 0.043(3) Uiso 1 1 d . . .
H28 H 0.6923 -0.3845 0.7026 0.065 Uiso 1 1 calc R . .
O29 O 0.7744(7) 0.2636(6) 0.4041(5) 0.032(3) Uani 1 1 d . . .
O30 O 1.0966(10) 0.0498(8) 0.4720(7) 0.069(4) Uiso 1 1 d . . .
H30 H 1.0779 0.0139 0.5018 0.104 Uiso 1 1 calc R . .
N1 N 0.8311(8) -0.1091(7) 0.9077(6) 0.026(3) Uani 1 1 d . . .
H1 H 0.7703 -0.0974 0.9233 0.031 Uiso 1 1 calc R . .
N2 N 0.7948(8) 0.3716(7) 0.4389(6) 0.023(3) Uani 1 1 d . . .
H2 H 0.8379 0.3948 0.4439 0.027 Uiso 1 1 calc R . .
N3 N 0.6307(9) 0.1915(8) 0.2842(6) 0.037(3) Uani 1 1 d . . .
N4 N 0.7580(9) 0.7426(8) 0.2511(7) 0.033(3) Uani 1 1 d . . .
N5 N 0.7036(16) 0.3776(14) 0.8205(10) 0.014(5) Uiso 0.50 1 d PD A 1
N5' N 0.670(2) 0.3614(16) 0.8308(12) 0.029(6) Uiso 0.50 1 d PD B 2
N6 N 0.0419(11) 0.5497(10) 0.5534(8) 0.057(4) Uiso 1 1 d . . .
N7 N 0.6149(11) 0.9294(10) 0.9468(8) 0.057(4) Uiso 1 1 d . . .
N8 N 0.8619(19) 0.1567(16) 0.5703(13) 0.123(9) Uiso 1 1 d . . .
N9 N 0.8011(18) -0.0059(16) 0.7243(13) 0.114(8) Uiso 1 1 d . . .
N10 N 1.0926(17) 0.4204(15) 0.9281(12) 0.112(8) Uiso 1 1 d . . .
C1 C 0.8222(9) -0.0260(8) 0.9872(7) 0.020(3) Uiso 1 1 d . . .
H1A H 0.7728 0.0132 0.9634 0.024 Uiso 1 1 calc R . .
H1B H 0.7910 -0.0634 1.0217 0.024 Uiso 1 1 calc R . .
C2 C 1.0393(9) 0.1485(7) 1.0260(6) 0.014(3) Uiso 1 1 d . . .
H2A H 0.9998 0.1824 1.0594 0.016 Uiso 1 1 calc R . .
H2B H 1.0770 0.1822 0.9930 0.016 Uiso 1 1 calc R . .
C3 C 0.9459(9) -0.0243(8) 0.8786(6) 0.016(3) Uiso 1 1 d . . .
H3A H 0.9890 -0.0605 0.8482 0.019 Uiso 1 1 calc R . .
H3B H 0.9003 0.0163 0.8523 0.019 Uiso 1 1 calc R . .
C4 C 0.8917(9) -0.0751(8) 0.9369(7) 0.019(3) Uiso 1 1 d . . .
C5 C 0.8607(11) -0.1569(10) 0.8588(8) 0.033(4) Uani 1 1 d . . .
C6 C 0.7821(11) -0.1801(12) 0.8385(10) 0.050(5) Uani 1 1 d . . .
H6A H 0.7401 -0.1301 0.8180 0.060 Uiso 1 1 calc R . .
H6B H 0.7446 -0.2034 0.8796 0.060 Uiso 1 1 calc R . .
C7 C 0.8116(9) -0.2405(9) 0.7896(7) 0.025(3) Uani 1 1 d . . .
H7A H 0.8601 -0.2880 0.8065 0.029 Uiso 1 1 calc R . .
H7B H 0.8395 -0.2146 0.7454 0.029 Uiso 1 1 calc R . .
C8 C 0.7265(11) -0.2687(11) 0.7813(9) 0.044(4) Uani 1 1 d . . .
H8A H 0.7018 -0.2977 0.8251 0.052 Uiso 1 1 calc R . .
H8B H 0.6762 -0.2204 0.7684 0.052 Uiso 1 1 calc R . .
C9 C 0.7479(10) -0.3219(11) 0.7312(8) 0.039(4) Uani 1 1 d . . .
C10 C 0.7009(9) 0.4862(8) 0.4896(7) 0.017(3) Uiso 1 1 d . . .
H10A H 0.7383 0.4645 0.5268 0.020 Uiso 1 1 calc R . .
H10B H 0.7341 0.5227 0.4557 0.020 Uiso 1 1 calc R . .
C11 C 0.6512(10) 0.3526(8) 0.5069(7) 0.021(3) Uani 1 1 d . . .
H11A H 0.6556 0.3056 0.4851 0.026 Uiso 1 1 calc R . .
H11B H 0.6860 0.3325 0.5456 0.026 Uiso 1 1 calc R . .
C12 C 0.3447(9) 0.5566(9) 0.6091(7) 0.028(4) Uani 1 1 d . . .
H12A H 0.3397 0.6041 0.6303 0.034 Uiso 1 1 calc R . .
H12B H 0.3073 0.5212 0.6404 0.034 Uiso 1 1 calc R . .
C13 C 0.6972(9) 0.4139(8) 0.4568(7) 0.018(3) Uiso 1 1 d . . .
C14 C 0.8261(10) 0.3009(9) 0.4154(8) 0.027(3) Uani 1 1 d . . .
C15 C 0.9339(10) 0.2655(9) 0.4138(8) 0.034(4) Uani 1 1 d . . .
H15A H 0.9655 0.3106 0.4061 0.041 Uiso 1 1 calc R . .
H15B H 0.9457 0.2320 0.4578 0.041 Uiso 1 1 calc R . .
C16 C 0.9755(12) 0.2139(10) 0.3586(9) 0.043(4) Uani 1 1 d . . .
H16A H 0.9934 0.2487 0.3159 0.052 Uiso 1 1 calc R . .
H16B H 0.9280 0.1875 0.3517 0.052 Uiso 1 1 calc R . .
C17 C 1.0620(11) 0.1495(10) 0.3783(10) 0.052(5) Uani 1 1 d . . .
H17A H 1.0994 0.1269 0.3380 0.062 Uiso 1 1 calc R . .
H17B H 1.1021 0.1746 0.3960 0.062 Uiso 1 1 calc R . .
C18 C 1.0341(14) 0.0814(12) 0.4312(11) 0.061(6) Uani 1 1 d . . .
C30 C 0.6111(12) 0.1863(10) 0.2147(8) 0.039(4) Uani 1 1 d . . .
H30A H 0.6712 0.1622 0.1875 0.047 Uiso 1 1 calc R . .
H30B H 0.5687 0.1494 0.2208 0.047 Uiso 1 1 calc R . .
C31 C 0.5673(11) 0.2664(10) 0.1768(8) 0.041(4) Uani 1 1 d . . .
H31A H 0.6158 0.2973 0.1569 0.049 Uiso 1 1 calc R . .
H31B H 0.5183 0.2985 0.2076 0.049 Uiso 1 1 calc R . .
C32 C 0.5234(12) 0.2515(11) 0.1217(9) 0.048(4) Uiso 1 1 d . . .
H32A H 0.5725 0.2166 0.0930 0.058 Uiso 1 1 calc R . .
H32B H 0.4741 0.2216 0.1425 0.058 Uiso 1 1 calc R . .
C33 C 0.4799(15) 0.3288(13) 0.0780(11) 0.071(6) Uiso 1 1 d . . .
H33A H 0.4375 0.3668 0.1065 0.107 Uiso 1 1 calc R . .
H33B H 0.4441 0.3162 0.0483 0.107 Uiso 1 1 calc R . .
H33C H 0.5299 0.3536 0.0508 0.107 Uiso 1 1 calc R . .
C34 C 0.6848(12) 0.1063(10) 0.3107(8) 0.042(4) Uiso 1 1 d . . .
H34A H 0.6487 0.0670 0.3085 0.051 Uiso 1 1 calc R . .
H34B H 0.7461 0.0931 0.2809 0.051 Uiso 1 1 calc R . .
C35 C 0.7025(13) 0.0960(11) 0.3808(9) 0.053(5) Uiso 1 1 d . . .
H35A H 0.6426 0.1150 0.4105 0.064 Uiso 1 1 calc R . .
H35B H 0.7467 0.1286 0.3826 0.064 Uiso 1 1 calc R . .
C36 C 0.7449(15) 0.0058(12) 0.4046(11) 0.067(6) Uiso 1 1 d . . .
H36A H 0.7975 -0.0150 0.3699 0.081 Uiso 1 1 calc R . .
H36B H 0.7713 0.0003 0.4462 0.081 Uiso 1 1 calc R . .
C37 C 0.6755(18) -0.0442(16) 0.4180(13) 0.097(8) Uiso 1 1 d . . .
H37A H 0.6288 -0.0300 0.4573 0.146 Uiso 1 1 calc R . .
H37B H 0.7080 -0.1018 0.4268 0.146 Uiso 1 1 calc R . .
H37C H 0.6436 -0.0341 0.3788 0.146 Uiso 1 1 calc R . .
C38 C 0.5384(10) 0.2180(9) 0.3304(8) 0.036(4) Uiso 1 1 d . . .
H38A H 0.5537 0.2230 0.3737 0.043 Uiso 1 1 calc R . .
H38B H 0.5055 0.2728 0.3102 0.043 Uiso 1 1 calc R . .
C39 C 0.4702(11) 0.1636(10) 0.3453(8) 0.042(4) Uiso 1 1 d . . .
H39A H 0.4454 0.1659 0.3037 0.051 Uiso 1 1 calc R . .
H39B H 0.5048 0.1068 0.3590 0.051 Uiso 1 1 calc R . .
C40 C 0.3891(12) 0.1870(11) 0.3996(9) 0.047(5) Uiso 1 1 d . . .
H40A H 0.4136 0.1784 0.4424 0.056 Uiso 1 1 calc R . .
H40B H 0.3596 0.2457 0.3885 0.056 Uiso 1 1 calc R . .
C41 C 0.3156(14) 0.1407(12) 0.4094(10) 0.063(5) Uiso 1 1 d . . .
H41A H 0.2993 0.1406 0.3657 0.094 Uiso 1 1 calc R . .
H41B H 0.2593 0.1664 0.4383 0.094 Uiso 1 1 calc R . .
H41C H 0.3399 0.0847 0.4306 0.094 Uiso 1 1 calc R . .
C42 C 0.6893(11) 0.2522(10) 0.2785(8) 0.040(4) Uiso 1 1 d . . .
H42A H 0.6526 0.3066 0.2607 0.048 Uiso 1 1 calc R . .
H42B H 0.6987 0.2542 0.3243 0.048 Uiso 1 1 calc R . .
C43 C 0.7832(14) 0.2361(12) 0.2357(10) 0.064(6) Uiso 1 1 d . . .
H43A H 0.7759 0.2250 0.1921 0.076 Uiso 1 1 calc R . .
H43B H 0.8247 0.1870 0.2578 0.076 Uiso 1 1 calc R . .
C44 C 0.8303(15) 0.3077(13) 0.2228(11) 0.068(6) Uiso 1 1 d . . .
H44A H 0.8312 0.3224 0.2666 0.082 Uiso 1 1 calc R . .
H44B H 0.8967 0.2896 0.2016 0.082 Uiso 1 1 calc R . .
C45 C 0.787(2) 0.3765(17) 0.1825(14) 0.108(9) Uiso 1 1 d . . .
H45A H 0.7612 0.3605 0.1487 0.161 Uiso 1 1 calc R . .
H45B H 0.8335 0.4079 0.1599 0.161 Uiso 1 1 calc R . .
H45C H 0.7360 0.4098 0.2102 0.161 Uiso 1 1 calc R . .
C46 C 0.7765(11) 0.6512(10) 0.2767(8) 0.035(4) Uiso 1 1 d . . .
H46A H 0.7676 0.6425 0.3264 0.042 Uiso 1 1 calc R . .
H46B H 0.7282 0.6304 0.2638 0.042 Uiso 1 1 calc R . .
C47 C 0.8729(11) 0.6009(9) 0.2516(8) 0.036(4) Uiso 1 1 d . . .
H47A H 0.8839 0.6108 0.2019 0.043 Uiso 1 1 calc R . .
H47B H 0.9218 0.6182 0.2671 0.043 Uiso 1 1 calc R . .
C48 C 0.8820(11) 0.5114(9) 0.2764(8) 0.039(4) Uiso 1 1 d . . .
H48A H 0.8683 0.5019 0.3261 0.047 Uiso 1 1 calc R . .
H48B H 0.8345 0.4938 0.2594 0.047 Uiso 1 1 calc R . .
C49 C 0.9781(15) 0.4607(13) 0.2544(11) 0.072(6) Uiso 1 1 d . . .
H49A H 0.9875 0.4617 0.2057 0.108 Uiso 1 1 calc R . .
H49B H 0.9835 0.4046 0.2777 0.108 Uiso 1 1 calc R . .
H49C H 1.0261 0.4826 0.2654 0.108 Uiso 1 1 calc R . .
C50 C 0.8267(11) 0.7782(10) 0.2714(7) 0.033(4) Uiso 1 1 d . . .
H50A H 0.8095 0.8378 0.2570 0.039 Uiso 1 1 calc R . .
H50B H 0.8902 0.7571 0.2468 0.039 Uiso 1 1 calc R . .
C51 C 0.8320(11) 0.7610(10) 0.3461(8) 0.038(4) Uiso 1 1 d . . .
H51A H 0.8546 0.7019 0.3609 0.045 Uiso 1 1 calc R . .
H51B H 0.7688 0.7798 0.3720 0.045 Uiso 1 1 calc R . .
C52 C 0.9020(11) 0.8071(10) 0.3581(8) 0.041(4) Uiso 1 1 d . . .
H52A H 0.9636 0.7908 0.3295 0.049 Uiso 1 1 calc R . .
H52B H 0.8771 0.8664 0.3453 0.049 Uiso 1 1 calc R . .
C53 C 0.9153(12) 0.7878(10) 0.4324(8) 0.042(4) Uiso 1 1 d . . .
H53A H 0.8538 0.8021 0.4608 0.063 Uiso 1 1 calc R . .
H53B H 0.9567 0.8194 0.4396 0.063 Uiso 1 1 calc R . .
H53C H 0.9437 0.7297 0.4442 0.063 Uiso 1 1 calc R . .
C54 C 0.7706(11) 0.7599(10) 0.1739(8) 0.030(4) Uiso 1 1 d . . .
H54A H 0.7588 0.8193 0.1588 0.036 Uiso 1 1 calc R . .
H54B H 0.8369 0.7355 0.1559 0.036 Uiso 1 1 calc R . .
C55 C 0.7062(13) 0.7274(11) 0.1445(9) 0.048(5) Uiso 1 1 d . . .
H55A H 0.7261 0.6673 0.1500 0.057 Uiso 1 1 calc R . .
H55B H 0.6404 0.7433 0.1673 0.057 Uiso 1 1 calc R . .
C56 C 0.7137(13) 0.7636(11) 0.0709(9) 0.049(5) Uiso 1 1 d . . .
H56A H 0.7811 0.7548 0.0505 0.059 Uiso 1 1 calc R . .
H56B H 0.6861 0.8230 0.0663 0.059 Uiso 1 1 calc R . .
C57 C 0.6602(15) 0.7242(13) 0.0311(10) 0.066(6) Uiso 1 1 d . . .
H57A H 0.6929 0.6671 0.0302 0.099 Uiso 1 1 calc R . .
H57B H 0.6600 0.7536 -0.0150 0.099 Uiso 1 1 calc R . .
H57C H 0.5951 0.7279 0.0539 0.099 Uiso 1 1 calc R . .
C58 C 0.6580(11) 0.7801(9) 0.2817(8) 0.034(4) Uiso 1 1 d . . .
H58A H 0.6163 0.7482 0.2742 0.041 Uiso 1 1 calc R . .
H58B H 0.6560 0.7732 0.3309 0.041 Uiso 1 1 calc R . .
C59 C 0.6170(12) 0.8663(10) 0.2578(9) 0.047(4) Uiso 1 1 d . . .
H59A H 0.6145 0.8739 0.2092 0.056 Uiso 1 1 calc R . .
H59B H 0.6585 0.8993 0.2638 0.056 Uiso 1 1 calc R . .
C60 C 0.5212(13) 0.8962(11) 0.2937(9) 0.053(5) Uiso 1 1 d . . .
H60A H 0.5261 0.8962 0.3409 0.064 Uiso 1 1 calc R . .
H60B H 0.4835 0.8570 0.2943 0.064 Uiso 1 1 calc R . .
C61 C 0.4680(13) 0.9795(11) 0.2654(9) 0.055(5) Uiso 1 1 d . . .
H61A H 0.4999 1.0201 0.2699 0.082 Uiso 1 1 calc R . .
H61B H 0.4036 0.9910 0.2902 0.082 Uiso 1 1 calc R . .
H61C H 0.4657 0.9817 0.2178 0.082 Uiso 1 1 calc R . .
C63 C 0.5916(11) 0.4288(10) 0.8258(8) 0.034(4) Uiso 1 1 d . A 1
H63A H 0.5915 0.4857 0.8052 0.040 Uiso 1 1 calc R A 1
H63B H 0.5626 0.4075 0.7963 0.040 Uiso 1 1 calc R A 1
C64 C 0.5243(11) 0.4318(10) 0.8924(8) 0.042(4) Uiso 1 1 d . . .
H64A H 0.5163 0.3767 0.9128 0.050 Uiso 1 1 calc R A 1
H64B H 0.5504 0.4523 0.9241 0.050 Uiso 1 1 calc R A 1
C65 C 0.4348(14) 0.4850(13) 0.8797(10) 0.061(6) Uiso 1 1 d . A .
H65A H 0.4061 0.4602 0.8526 0.073 Uiso 1 1 calc R . .
H65B H 0.4454 0.5370 0.8529 0.073 Uiso 1 1 calc R . .
C66 C 0.3627(16) 0.5031(14) 0.9465(11) 0.080(7) Uiso 1 1 d . . .
H66A H 0.3444 0.4531 0.9700 0.120 Uiso 1 1 calc R A .
H66B H 0.3064 0.5446 0.9347 0.120 Uiso 1 1 calc R . .
H66C H 0.3928 0.5227 0.9757 0.120 Uiso 1 1 calc R . .
C67 C 0.7416(14) 0.3832(11) 0.8740(9) 0.050(5) Uiso 1 1 d . A 1
H67A H 0.8024 0.3424 0.8765 0.060 Uiso 1 1 calc R A 1
H67B H 0.6983 0.3729 0.9164 0.060 Uiso 1 1 calc R A 1
C68 C 0.7560(14) 0.4657(12) 0.8641(10) 0.059(5) Uiso 1 1 d . . .
H68A H 0.6947 0.5043 0.8755 0.071 Uiso 1 1 calc R A 1
H68B H 0.7806 0.4822 0.8163 0.071 Uiso 1 1 calc R A 1
C69 C 0.8274(14) 0.4699(12) 0.9094(10) 0.058(5) Uiso 1 1 d . A .
H69A H 0.8047 0.4499 0.9569 0.070 Uiso 1 1 calc R . .
H69B H 0.8897 0.4339 0.8960 0.070 Uiso 1 1 calc R . .
C70 C 0.8375(18) 0.5527(15) 0.9033(13) 0.093(8) Uiso 1 1 d . . .
H70A H 0.8390 0.5791 0.8562 0.139 Uiso 1 1 calc R A .
H70B H 0.8963 0.5510 0.9183 0.139 Uiso 1 1 calc R . .
H70C H 0.7840 0.5835 0.9312 0.139 Uiso 1 1 calc R . .
C71 C 0.753(2) 0.401(2) 0.7483(15) 0.036(8) Uiso 0.50 1 d PD A 1
C72 C 0.8568(18) 0.3542(17) 0.7387(13) 0.023(6) Uiso 0.50 1 d PD A 1
C71' C 0.721(2) 0.369(2) 0.7566(17) 0.047(10) Uiso 0.50 1 d PD B 2
C72' C 0.821(3) 0.311(3) 0.744(2) 0.071(13) Uiso 0.50 1 d PD B 2
C73' C 0.852(5) 0.305(4) 0.665(3) 0.14(3) Uiso 0.50 1 d PD B 2
C74' C 0.885(3) 0.375(3) 0.647(3) 0.060(12) Uiso 0.50 1 d PD B 2
C73 C 0.904(3) 0.383(2) 0.6666(17) 0.047(11) Uiso 0.50 1 d PD A 1
C74 C 0.857(2) 0.357(2) 0.6204(17) 0.044(8) Uiso 0.50 1 d PD A 1
C75 C 0.706(2) 0.2835(19) 0.8361(16) 0.030(7) Uiso 0.50 1 d P A 1
C76 C 0.661(2) 0.259(2) 0.7872(16) 0.037(8) Uiso 0.50 1 d P A 1
C77 C 0.656(3) 0.169(3) 0.810(2) 0.069(13) Uiso 0.50 1 d P A 1
C78 C 0.581(6) 0.149(5) 0.871(5) 0.12(3) Uiso 0.50 1 d P A 1
C75' C 0.659(2) 0.2782(17) 0.8588(15) 0.027(7) Uiso 0.50 1 d PD B 2
C76' C 0.594(3) 0.251(2) 0.8224(18) 0.049(10) Uiso 0.50 1 d PD B 2
C77' C 0.600(5) 0.162(3) 0.854(4) 0.10(3) Uiso 0.50 1 d PD B 2
C78' C 0.681(3) 0.101(3) 0.831(2) 0.083(14) Uiso 0.50 1 d PD B 2
C80 C -0.0385(12) 0.5715(10) 0.5515(8) 0.037(4) Uiso 1 1 d . . .
C81 C -0.1323(12) 0.5978(11) 0.5444(9) 0.050(5) Uiso 1 1 d . . .
H81A H -0.1461 0.5664 0.5149 0.075 Uiso 1 1 calc R . .
H81B H -0.1463 0.6555 0.5247 0.075 Uiso 1 1 calc R . .
H81C H -0.1714 0.5903 0.5886 0.075 Uiso 1 1 calc R . .
C82 C 0.5398(12) 0.9400(10) 0.9392(9) 0.041(4) Uiso 1 1 d . . .
C83 C 0.4398(13) 0.9592(12) 0.9305(10) 0.056(5) Uiso 1 1 d . . .
H83A H 0.4116 1.0171 0.9315 0.084 Uiso 1 1 calc R . .
H83B H 0.4058 0.9269 0.9669 0.084 Uiso 1 1 calc R . .
H83C H 0.4358 0.9464 0.8872 0.084 Uiso 1 1 calc R . .
C84 C 0.7875(17) 0.1421(14) 0.5727(11) 0.069(6) Uiso 1 1 d . . .
C85 C 0.7031(15) 0.1221(14) 0.5740(11) 0.073(6) Uiso 1 1 d . . .
H85A H 0.7147 0.0632 0.5765 0.110 Uiso 1 1 calc R . .
H85B H 0.6767 0.1500 0.5330 0.110 Uiso 1 1 calc R . .
H85C H 0.6584 0.1389 0.6134 0.110 Uiso 1 1 calc R . .
C86 C 0.8718(18) 0.0171(15) 0.7165(12) 0.078(7) Uiso 1 1 d . . .
C87 C 0.9569(14) 0.0405(13) 0.6981(10) 0.067(6) Uiso 1 1 d . . .
H87A H 1.0094 -0.0079 0.6959 0.100 Uiso 1 1 calc R . .
H87B H 0.9635 0.0705 0.7316 0.100 Uiso 1 1 calc R . .
H87C H 0.9578 0.0753 0.6540 0.100 Uiso 1 1 calc R . .
C96 C 1.0450(18) 0.3928(15) 0.9733(13) 0.083(7) Uiso 1 1 d . . .
C97 C 0.9794(17) 0.3655(15) 1.0297(12) 0.093(8) Uiso 1 1 d . . .
H97A H 1.0144 0.3259 1.0627 0.139 Uiso 1 1 calc R . .
H97B H 0.9384 0.3402 1.0139 0.139 Uiso 1 1 calc R . .
H97C H 0.9408 0.4121 1.0507 0.139 Uiso 1 1 calc R . .

loop_
_atom_site_aniso_label
_atom_site_aniso_U_11
_atom_site_aniso_U_22
_atom_site_aniso_U_33
_atom_site_aniso_U_23
_atom_site_aniso_U_13
_atom_site_aniso_U_12
Mo1 0.0222(6) 0.0179(6) 0.0156(6) -0.0030(5) -0.0062(5) -0.0070(5)
Mo2 0.0207(6) 0.0183(6) 0.0150(6) -0.0002(5) -0.0048(5) -0.0094(5)
Mo3 0.0262(7) 0.0170(6) 0.0187(6) -0.0005(5) -0.0069(5) -0.0107(5)
Mo4 0.0162(6) 0.0186(6) 0.0176(6) -0.0049(5) 0.0010(5) -0.0045(5)
Mo5 0.0176(6) 0.0183(6) 0.0179(6) 0.0009(5) -0.0015(5) -0.0042(5)
Mo6 0.0153(6) 0.0173(6) 0.0213(7) -0.0040(5) -0.0013(5) -0.0011(5)
Mn1 0.0109(14) 0.0092(14) 0.0114(14) -0.0038(11) -0.0037(11) -0.0048(11)
Mn2 0.0126(14) 0.0149(15) 0.0126(15) -0.0024(12) -0.0033(12) -0.0095(12)
O1 0.034(6) 0.045(7) 0.028(6) 0.005(5) -0.010(5) -0.026(5)
O2 0.031(6) 0.020(5) 0.021(5) -0.001(4) -0.002(4) -0.015(5)
O3 0.031(6) 0.015(5) 0.033(6) 0.002(4) -0.014(5) -0.011(4)
O4 0.040(6) 0.013(5) 0.028(6) 0.001(4) -0.011(5) -0.008(4)
O5 0.023(5) 0.020(5) 0.022(5) -0.003(4) -0.008(4) -0.008(4)
O6 0.033(6) 0.015(5) 0.017(5) 0.000(4) -0.006(4) -0.001(4)
O7 0.022(5) 0.015(5) 0.014(5) -0.005(4) -0.006(4) -0.010(4)
O8 0.026(5) 0.039(6) 0.017(5) -0.003(4) -0.007(4) -0.010(5)
O9 0.013(5) 0.018(5) 0.020(5) -0.002(4) -0.004(4) 0.002(4)
O10 0.033(6) 0.030(6) 0.017(5) -0.005(4) 0.007(4) -0.008(5)
O11 0.033(6) 0.031(6) 0.026(6) -0.011(5) -0.004(5) 0.002(5)
O12 0.027(6) 0.034(6) 0.030(6) 0.006(5) -0.013(5) -0.015(5)
O13 0.009(4) 0.026(5) 0.010(5) -0.001(4) -0.001(4) -0.006(4)
O14 0.012(5) 0.026(5) 0.034(6) -0.003(4) -0.004(4) -0.002(4)
O15 0.014(5) 0.021(5) 0.022(5) -0.014(4) 0.003(4) -0.007(4)
O16 0.015(5) 0.034(6) 0.029(6) 0.004(5) -0.010(4) -0.007(5)
O17 0.014(5) 0.025(6) 0.033(6) -0.002(4) 0.003(4) -0.001(4)
O18 0.034(6) 0.040(7) 0.018(6) 0.006(5) -0.010(5) 0.002(5)
O19 0.054(8) 0.053(8) 0.085(10) 0.004(7) -0.025(7) -0.019(7)
O20 0.024(5) 0.024(6) 0.034(6) -0.005(5) -0.003(5) -0.004(4)
O21 0.042(7) 0.032(6) 0.019(5) -0.002(4) -0.009(5) -0.007(5)
O22 0.012(4) 0.013(5) 0.010(4) -0.005(4) 0.002(4) -0.008(4)
O23 0.016(5) 0.015(5) 0.019(5) -0.001(4) -0.004(4) -0.003(4)
O24 0.015(5) 0.030(6) 0.011(5) -0.010(4) 0.001(4) -0.012(4)
O25 0.017(5) 0.021(5) 0.022(5) -0.015(4) -0.002(4) -0.005(4)
O26 0.021(6) 0.071(9) 0.079(9) -0.057(8) 0.011(6) -0.017(6)
O29 0.021(5) 0.033(6) 0.045(7) -0.014(5) -0.006(5) -0.004(5)
N1 0.020(6) 0.029(7) 0.035(7) -0.020(6) 0.003(5) -0.010(5)
N2 0.010(6) 0.028(7) 0.031(7) -0.015(5) 0.000(5) -0.001(5)
N3 0.030(7) 0.040(8) 0.040(8) -0.018(6) -0.006(6) 0.001(6)
N4 0.016(6) 0.036(8) 0.042(9) 0.013(5) -0.003(6) -0.015(6)
C5 0.032(9) 0.046(10) 0.027(9) -0.013(7) -0.014(7) -0.011(8)
C6 0.024(9) 0.077(14) 0.066(13) -0.055(11) -0.006(8) -0.008(9)
C7 0.018(7) 0.034(8) 0.029(8) -0.017(7) -0.008(6) -0.006(6)
C8 0.032(9) 0.061(12) 0.057(11) -0.041(9) -0.007(8) -0.018(8)
C9 0.020(8) 0.060(11) 0.046(10) -0.035(9) 0.000(7) -0.011(8)
C11 0.026(7) 0.009(6) 0.025(8) -0.008(5) 0.000(6) 0.005(6)
C12 0.012(7) 0.041(9) 0.023(8) -0.010(7) 0.006(6) 0.005(6)
C14 0.017(7) 0.033(9) 0.036(9) -0.013(7) 0.007(6) -0.017(7)
C15 0.023(8) 0.025(8) 0.047(10) -0.009(7) -0.002(7) 0.005(7)
C16 0.036(9) 0.039(10) 0.049(11) -0.018(8) 0.000(8) 0.002(8)
C17 0.016(8) 0.041(11) 0.076(14) 0.004(9) -0.004(8) 0.016(7)
C18 0.043(12) 0.043(11) 0.095(17) -0.025(11) -0.012(11) 0.002(9)
C30 0.051(11) 0.039(10) 0.039(10) -0.023(8) -0.005(8) -0.020(8)
C31 0.038(9) 0.048(10) 0.042(10) -0.013(8) -0.001(8) -0.019(8)

loop_
_atom_type_symbol
_atom_type_description
_atom_type_scat_dispersion_real
_atom_type_scat_dispersion_imag
_atom_type_scat_source
Mo Mo -1.6832 0.6857 'International Tables Vol C Tables 4.2.6.8 and 6.1.1.4'
Mn Mn 0.3368 0.7283 'International Tables Vol C Tables 4.2.6.8 and 6.1.1.4'
O O 0.0106 0.0060 'International Tables Vol C Tables 4.2.6.8 and 6.1.1.4'
N N 0.0061 0.0033 'International Tables Vol C Tables 4.2.6.8 and 6.1.1.4'
C C 0.0033 0.0016 'International Tables Vol C Tables 4.2.6.8 and 6.1.1.4'
H H 0.0000 0.0000 'International Tables Vol C Tables 4.2.6.8 and 6.1.1.4'

loop_
_geom_angle_atom_site_label_1
_geom_angle_atom_site_label_2
_geom_angle_atom_site_label_3
_geom_angle
_geom_angle_site_symmetry_1
_geom_angle_site_symmetry_3
O8 Mo1 O3 104.1(5) . .
O8 Mo1 O7 103.1(4) . .
O3 Mo1 O7 98.3(4) . .
O8 Mo1 O5 100.2(4) . .
O3 Mo1 O5 101.6(4) . .
O7 Mo1 O5 144.4(4) . .
O8 Mo1 O9 92.6(4) . .
O3 Mo1 O9 162.0(4) . .
O7 Mo1 O9 70.7(3) . .
O5 Mo1 O9 81.9(3) . .
O8 Mo1 O6 162.2(4) . .
O3 Mo1 O6 92.4(4) . .
O7 Mo1 O6 80.6(3) . .
O5 Mo1 O6 69.5(3) . .
O9 Mo1 O6 72.0(3) . .
O10 Mo2 O12 104.2(5) . .
O10 Mo2 O2 100.6(5) . .
O12 Mo2 O2 101.9(4) . .
O10 Mo2 O7 101.4(4) . .
O12 Mo2 O7 98.1(4) . .
O2 Mo2 O7 145.4(4) . .
O10 Mo2 O9 95.7(4) . .
O12 Mo2 O9 158.9(4) . .
O2 Mo2 O9 80.7(4) . .
O7 Mo2 O9 70.8(3) . .
O10 Mo2 O13 165.5(4) . .
O12 Mo2 O13 89.3(4) . .
O2 Mo2 O13 71.1(3) . .
O7 Mo2 O13 81.4(3) . .
O9 Mo2 O13 71.6(3) . .
O4 Mo3 O1 106.4(5) . .
O4 Mo3 O2 101.5(4) . 2_666
O1 Mo3 O2 98.6(5) . 2_666
O4 Mo3 O5 98.7(4) . .
O1 Mo3 O5 103.4(4) . .
O2 Mo3 O5 144.4(4) 2_666 .
O4 Mo3 O6 159.7(4) . .
O1 Mo3 O6 93.2(4) . .
O2 Mo3 O6 80.2(4) 2_666 .
O5 Mo3 O6 71.0(4) . .
O4 Mo3 O13 91.9(4) . 2_666
O1 Mo3 O13 160.6(4) . 2_666
O2 Mo3 O13 70.9(3) 2_666 2_666
O5 Mo3 O13 79.4(3) . 2_666
O6 Mo3 O13 69.4(3) . 2_666
O21 Mo4 O20 103.5(5) . .
O21 Mo4 O23 101.6(4) . .
O20 Mo4 O23 98.5(4) . .
O21 Mo4 O15 99.8(4) . .
O20 Mo4 O15 101.3(4) . .
O23 Mo4 O15 146.4(4) . .
O21 Mo4 O22 161.4(4) . .
O20 Mo4 O22 94.6(4) . .
O23 Mo4 O22 79.4(3) . .
O15 Mo4 O22 72.1(3) . .
O21 Mo4 O24 92.6(4) . .
O20 Mo4 O24 162.8(4) . .
O23 Mo4 O24 72.0(3) . .
O15 Mo4 O24 81.5(3) . .
O22 Mo4 O24 69.8(3) . .
O18 Mo5 O17 106.1(5) . .
O18 Mo5 O16 97.6(5) . .
O17 Mo5 O16 103.4(4) . .
O18 Mo5 O23 99.7(4) . 2_757
O17 Mo5 O23 100.2(4) . 2_757
O16 Mo5 O23 145.5(4) . 2_757
O18 Mo5 O25 159.7(4) . .
O17 Mo5 O25 93.4(4) . .
O16 Mo5 O25 71.8(4) . .
O23 Mo5 O25 82.1(3) 2_757 .
O18 Mo5 O24 89.0(4) . 2_757
O17 Mo5 O24 163.4(4) . 2_757
O16 Mo5 O24 80.9(4) . 2_757
O23 Mo5 O24 69.8(3) 2_757 2_757
O25 Mo5 O24 72.6(3) . 2_757
O11 Mo6 O14 105.0(5) . .
O11 Mo6 O16 102.7(5) . .
O14 Mo6 O16 96.0(4) . .
O11 Mo6 O15 101.2(4) . .
O14 Mo6 O15 101.7(4) . .
O16 Mo6 O15 145.3(4) . .
O11 Mo6 O25 94.6(4) . .
O14 Mo6 O25 158.7(4) . .
O16 Mo6 O25 71.2(3) . .
O15 Mo6 O25 82.1(3) . .
O11 Mo6 O22 164.9(4) . .
O14 Mo6 O22 88.9(4) . .
O16 Mo6 O22 81.2(4) . .
O15 Mo6 O22 69.6(3) . .
O25 Mo6 O22 72.6(3) . .
O13 Mn1 O13 180.0(5) . 2_666
O13 Mn1 O6 92.9(4) . .
O13 Mn1 O6 87.1(4) 2_666 .
O13 Mn1 O6 87.1(4) . 2_666
O13 Mn1 O6 92.9(4) 2_666 2_666
O6 Mn1 O6 180.0(5) . 2_666
O13 Mn1 O9 87.4(3) . .
O13 Mn1 O9 92.6(3) 2_666 .
O6 Mn1 O9 87.0(4) . .
O6 Mn1 O9 93.0(4) 2_666 .
O13 Mn1 O9 92.6(3) . 2_666
O13 Mn1 O9 87.4(3) 2_666 2_666
O6 Mn1 O9 93.0(4) . 2_666
O6 Mn1 O9 87.0(4) 2_666 2_666
O9 Mn1 O9 180.000(1) . 2_666
O24 Mn2 O24 180.000(1) 2_757 .
O24 Mn2 O22 92.5(3) 2_757 .
O24 Mn2 O22 87.5(3) . .
O24 Mn2 O22 87.5(3) 2_757 2_757
O24 Mn2 O22 92.5(3) . 2_757
O22 Mn2 O22 180.0(5) . 2_757
O24 Mn2 O25 91.9(4) 2_757 2_757
O24 Mn2 O25 88.1(4) . 2_757
O22 Mn2 O25 92.6(3) . 2_757
O22 Mn2 O25 87.4(3) 2_757 2_757
O24 Mn2 O25 88.1(4) 2_757 .
O24 Mn2 O25 91.9(4) . .
O22 Mn2 O25 87.4(3) . .
O22 Mn2 O25 92.6(3) 2_757 .
O25 Mn2 O25 180.0(5) 2_757 .
Mo2 O2 Mo3 122.3(5) . 2_666
Mo1 O5 Mo3 123.0(5) . .
C10 O6 Mn1 115.8(7) . .
C10 O6 Mo3 119.0(8) . .
Mn1 O6 Mo3 101.9(4) . .
C10 O6 Mo1 123.9(8) . .
Mn1 O6 Mo1 100.5(4) . .
Mo3 O6 Mo1 91.0(3) . .
Mo1 O7 Mo2 121.8(5) . .
C12 O9 Mn1 114.9(8) . .
C12 O9 Mo2 122.8(8) . .
Mn1 O9 Mo2 99.5(4) . .
C12 O9 Mo1 121.9(8) . .
Mn1 O9 Mo1 100.5(4) . .
Mo2 O9 Mo1 92.2(3) . .
C11 O13 Mn1 117.9(7) . .
C11 O13 Mo2 120.1(7) . .
Mn1 O13 Mo2 101.4(4) . .
C11 O13 Mo3 121.2(7) . 2_666
Mn1 O13 Mo3 101.6(3) . 2_666
Mo2 O13 Mo3 89.3(3) . 2_666
Mo4 O15 Mo6 123.8(4) . .
Mo5 O16 Mo6 120.5(5) . .
C1 O22 Mn2 115.6(7) . .
C1 O22 Mo4 120.4(7) . .
Mn2 O22 Mo4 100.9(3) . .
C1 O22 Mo6 124.4(8) . .
Mn2 O22 Mo6 100.2(3) . .
Mo4 O22 Mo6 90.0(3) . .
Mo4 O23 Mo5 123.0(5) . 2_757
C3 O24 Mn2 119.6(7) 2_757 .
C3 O24 Mo4 118.2(7) 2_757 .
Mn2 O24 Mo4 101.8(4) . .
C3 O24 Mo5 122.1(7) 2_757 2_757
Mn2 O24 Mo5 100.2(3) . 2_757
Mo4 O24 Mo5 89.3(3) . 2_757
C2 O25 Mn2 113.9(7) . .
C2 O25 Mo5 122.6(7) . .
Mn2 O25 Mo5 99.1(3) . .
C2 O25 Mo6 123.9(7) . .
Mn2 O25 Mo6 99.8(3) . .
Mo5 O25 Mo6 92.4(3) . .
C5 N1 C4 126.0(12) . .
C14 N2 C13 126.9(12) . .
C42 N3 C38 108.1(11) . .
C42 N3 C34 110.3(12) . .
C38 N3 C34 111.6(12) . .
C42 N3 C30 111.3(12) . .
C38 N3 C30 110.3(12) . .
C34 N3 C30 105.3(11) . .
C50 N4 C58 110.4(11) . .
C50 N4 C46 110.8(12) . .
C58 N4 C46 106.9(12) . .
C50 N4 C54 106.8(12) . .
C58 N4 C54 111.3(12) . .
C46 N4 C54 110.7(10) . .
C67 N5 C71 119(2) . .
C67 N5 C75 99.6(18) . .
C71 N5 C75 111(2) . .
C67 N5 C63 110.7(16) . .
C71 N5 C63 107.9(17) . .
C75 N5 C63 107.6(19) . .
C75' N5' C71' 112(3) . .
O22 C1 C4 115.3(11) . .
O25 C2 C4 114.7(10) . 2_757
O24 C3 C4 110.6(10) 2_757 .
N1 C4 C1 103.5(10) . .
N1 C4 C3 108.2(11) . .
C1 C4 C3 114.6(11) . .
N1 C4 C2 107.4(11) . 2_757
C1 C4 C2 110.7(11) . 2_757
C3 C4 C2 111.8(11) . 2_757
O26 C5 N1 124.7(14) . .
O26 C5 C6 121.8(14) . .
N1 C5 C6 113.4(13) . .
C5 C6 C7 115.9(13) . .
C6 C7 C8 110.6(12) . .
C9 C8 C7 113.8(13) . .
O27 C9 O28 120.4(14) . .
O27 C9 C8 127.4(15) . .
O28 C9 C8 112.1(13) . .
O6 C10 C13 114.1(10) . .
O13 C11 C13 112.3(10) . .
O9 C12 C13 112.6(10) . 2_666
N2 C13 C11 106.0(11) . .
N2 C13 C12 106.7(10) . 2_666
C11 C13 C12 114.0(11) . 2_666
N2 C13 C10 105.5(10) . .
C11 C13 C10 112.0(11) . .
C12 C13 C10 112.0(11) 2_666 .
O29 C14 N2 123.5(13) . .
O29 C14 C15 123.0(13) . .
N2 C14 C15 113.0(12) . .
C16 C15 C14 111.5(13) . .
C15 C16 C17 109.7(15) . .
C18 C17 C16 111.1(14) . .
O19 C18 O30 126(2) . .
O19 C18 C17 122.1(19) . .
O30 C18 C17 111.8(17) . .
C31 C30 N3 113.7(12) . .
C30 C31 C32 108.5(13) . .
C33 C32 C31 113.2(16) . .
C35 C34 N3 114.0(14) . .
C34 C35 C36 108.8(15) . .
C37 C36 C35 113.0(19) . .
C39 C38 N3 116.9(13) . .
C40 C39 C38 112.9(14) . .
C41 C40 C39 113.7(15) . .
C43 C42 N3 116.3(14) . .
C42 C43 C44 112.7(16) . .
C45 C44 C43 115(2) . .
C47 C46 N4 116.1(13) . .
C48 C47 C46 111.9(13) . .
C49 C48 C47 112.9(15) . .
N4 C50 C51 115.3(13) . .
C50 C51 C52 107.9(13) . .
C53 C52 C51 110.5(13) . .
C55 C54 N4 113.9(13) . .
C56 C55 C54 106.7(14) . .
C55 C56 C57 111.8(15) . .
C59 C58 N4 118.2(14) . .
C58 C59 C60 112.7(15) . .
C59 C60 C61 116.3(16) . .
C64 C63 N5 122.8(14) . .
C65 C64 C63 108.6(15) . .
C64 C65 C66 113.5(17) . .
N5 C67 C68 107.8(17) . .
C67 C68 C69 111.2(16) . .
C70 C69 C68 111.6(18) . .
C72 C71 N5 111(2) . .
C71 C72 C73 109(2) . .
N5' C71' C72' 116(3) . .
C71' C72' C73' 110(4) . .
C74' C73' C72' 96(4) . .
C74 C73 C72 105(3) . .
C76 C75 N5 113(2) . .
C75 C76 C77 110(3) . .
C76 C77 C78 118(5) . .
N5' C75' C76' 113(3) . .
C77' C76' C75' 104(4) . .
C78' C77' C76' 119(5) . .
N6 C80 C81 176.0(19) . .
N7 C82 C83 176(2) . .
N8 C84 C85 177(3) . .
N9 C86 C87 171(3) . .
N10 C96 C97 175(3) . .

loop_
_geom_bond_atom_site_label_1
_geom_bond_atom_site_label_2
_geom_bond_distance
_geom_bond_site_symmetry_2
Mo1 O8 1.699(9) .
Mo1 O3 1.730(9) .
Mo1 O7 1.902(9) .
Mo1 O5 1.903(9) .
Mo1 O9 2.328(9) .
Mo1 O6 2.400(9) .
Mo2 O10 1.690(9) .
Mo2 O12 1.698(10) .
Mo2 O2 1.914(10) .
Mo2 O7 1.921(8) .
Mo2 O9 2.309(9) .
Mo2 O13 2.386(8) .
Mo3 O4 1.670(9) .
Mo3 O1 1.715(10) .
Mo3 O2 1.918(9) 2_666
Mo3 O5 1.928(9) .
Mo3 O6 2.319(9) .
Mo3 O13 2.390(9) 2_666
Mo4 O21 1.687(9) .
Mo4 O20 1.689(10) .
Mo4 O23 1.901(9) .
Mo4 O15 1.902(9) .
Mo4 O22 2.338(8) .
Mo4 O24 2.354(9) .
Mo5 O18 1.715(10) .
Mo5 O17 1.727(10) .
Mo5 O16 1.914(9) .
Mo5 O23 1.926(9) 2_757
Mo5 O25 2.299(9) .
Mo5 O24 2.432(9) 2_757
Mo6 O11 1.691(10) .
Mo6 O14 1.703(9) .
Mo6 O16 1.923(10) .
Mo6 O15 1.924(9) .
Mo6 O25 2.318(9) .
Mo6 O22 2.432(8) .
Mn1 O13 1.911(9) .
Mn1 O13 1.911(9) 2_666
Mn1 O6 1.980(10) .
Mn1 O6 1.980(10) 2_666
Mn1 O9 2.060(9) .
Mn1 O9 2.060(9) 2_666
Mn2 O24 1.920(8) 2_757
Mn2 O24 1.920(8) .
Mn2 O22 1.965(8) .
Mn2 O22 1.965(8) 2_757
Mn2 O25 2.107(9) 2_757
Mn2 O25 2.107(9) .
O2 Mo3 1.918(9) 2_666
O6 C10 1.437(15) .
O9 C12 1.465(15) .
O13 C11 1.474(15) .
O13 Mo3 2.390(9) 2_666
O19 C18 1.21(2) .
O22 C1 1.423(15) .
O23 Mo5 1.926(9) 2_757
O24 C3 1.449(15) 2_757
O24 Mo5 2.432(9) 2_757
O25 C2 1.403(14) .
O26 C5 1.222(18) .
O27 C9 1.218(18) .
O28 C9 1.316(18) .
O29 C14 1.217(16) .
O30 C18 1.31(2) .
N1 C5 1.364(18) .
N1 C4 1.481(17) .
N2 C14 1.340(18) .
N2 C13 1.449(17) .
N3 C42 1.52(2) .
N3 C38 1.521(18) .
N3 C34 1.52(2) .
N3 C30 1.544(19) .
N4 C50 1.497(19) .
N4 C58 1.518(19) .
N4 C46 1.53(2) .
N4 C54 1.537(19) .
N5 C67 1.37(3) .
N5 C71 1.54(3) .
N5 C75 1.59(4) .
N5 C63 1.66(3) .
N5' C75' 1.48(3) .
N5' C71' 1.56(3) .
N6 C80 1.16(2) .
N7 C82 1.12(2) .
N8 C84 1.19(3) .
N9 C86 1.20(3) .
N10 C96 1.15(3) .
C1 C4 1.524(18) .
C2 C4 1.567(18) 2_757
C3 O24 1.449(15) 2_757
C3 C4 1.557(18) .
C4 C2 1.567(18) 2_757
C5 C6 1.50(2) .
C6 C7 1.521(19) .
C7 C8 1.532(18) .
C8 C9 1.456(19) .
C10 C13 1.562(18) .
C11 C13 1.523(18) .
C12 C13 1.542(19) 2_666
C13 C12 1.542(19) 2_666
C14 C15 1.55(2) .
C15 C16 1.52(2) .
C16 C17 1.52(2) .
C17 C18 1.52(3) .
C30 C31 1.49(2) .
C31 C32 1.52(2) .
C32 C33 1.51(3) .
C34 C35 1.49(2) .
C35 C36 1.53(3) .
C36 C37 1.48(3) .
C38 C39 1.52(2) .
C39 C40 1.50(2) .
C40 C41 1.49(2) .
C42 C43 1.48(2) .
C43 C44 1.54(3) .
C44 C45 1.38(3) .
C46 C47 1.51(2) .
C47 C48 1.51(2) .
C48 C49 1.50(2) .
C50 C51 1.52(2) .
C51 C52 1.56(2) .
C52 C53 1.54(2) .
C54 C55 1.51(2) .
C55 C56 1.51(2) .
C56 C57 1.61(2) .
C58 C59 1.47(2) .
C59 C60 1.48(2) .
C60 C61 1.51(2) .
C63 C64 1.53(2) .
C64 C65 1.44(2) .
C65 C66 1.59(3) .
C67 C68 1.47(3) .
C68 C69 1.58(3) .
C69 C70 1.46(3) .
C71 C72 1.53(3) .
C72 C73 1.55(3) .
C71' C72' 1.56(4) .
C72' C73' 1.61(4) .
C73' C74' 1.38(4) .
C73 C74 1.51(4) .
C75 C76 1.50(4) .
C76 C77 1.55(5) .
C77 C78 1.55(10) .
C75' C76' 1.55(3) .
C76' C77' 1.54(4) .
C77' C78' 1.44(5) .
C80 C81 1.38(2) .
C82 C83 1.48(2) .
C84 C85 1.39(3) .
C86 C87 1.39(3) .
C96 C97 1.45(3) .
